data_4341570
loop_
_publ_author_name
'Arrowsmith, Merle'
'Maitland, Brant'
'Kociok-K\"ohn, Gabriele'
'Stasch, Andreas'
'Jones, Cameron'
'Hill, Michael S.'

_publ_section_title
;
 Mononuclear Three-Coordinate Magnesium Complexes of a Highly Sterically
 Encumbered \b-Diketiminate Ligand.
;
_journal_issue 19
_journal_name_full 'Inorganic chemistry'
_journal_page_first 10543
_journal_page_last 10552
_journal_paper_doi 10.1021/ic501638v
_journal_volume 53
_journal_year 2014
_chemical_formula_sum 'C85 H86 Mg N2'
_chemical_formula_weight 1159.87
_chemical_name_systematic
; 
 ? 
;
_space_group_IT_number 2
_symmetry_cell_setting triclinic
_symmetry_space_group_name_Hall '-P 1'
_symmetry_space_group_name_H-M 'P -1'
_atom_sites_solution_hydrogens geom
_atom_sites_solution_primary direct
_atom_sites_solution_secondary difmap
_audit_creation_method SHELXL-97
_cell_angle_alpha 78.316(4)
_cell_angle_beta 71.938(4)
_cell_angle_gamma 73.385(4)
_cell_formula_units_Z 2
_cell_length_a 12.7608(5)
_cell_length_b 16.0274(7)
_cell_length_c 18.0554(8)
_cell_measurement_temperature 123(2)
_cell_volume 3337.8(3)
_computing_structure_refinement 'SHELXL-97 (Sheldrick, 1997)'
_computing_structure_solution 'SHELXS-97 (Sheldrick, 1990)'
_diffrn_ambient_temperature 123(2)
_diffrn_measured_fraction_theta_full 0.999
_diffrn_measured_fraction_theta_max 0.999
_diffrn_measurement_device_type 'Oxford Gemini Ultra'
_diffrn_radiation_monochromator graphite
_diffrn_radiation_source 'Enhance (Mo) X-ray Source'
_diffrn_radiation_type MoK\a
_diffrn_radiation_wavelength 0.71073
_diffrn_reflns_av_R_equivalents 0.0218
_diffrn_reflns_av_sigmaI/netI 0.0360
_diffrn_reflns_limit_h_max 16
_diffrn_reflns_limit_h_min -13
_diffrn_reflns_limit_k_max 18
_diffrn_reflns_limit_k_min -20
_diffrn_reflns_limit_l_max 23
_diffrn_reflns_limit_l_min -23
_diffrn_reflns_number 26819
_diffrn_reflns_theta_full 27.00
_diffrn_reflns_theta_max 27.00
_diffrn_reflns_theta_min 2.39
_exptl_absorpt_coefficient_mu 0.074
_exptl_absorpt_correction_T_max 0.982
_exptl_absorpt_correction_T_min 0.961
_exptl_absorpt_correction_type multi-scan
_exptl_absorpt_process_details 'SCALE3 ABSPACK'
_exptl_crystal_colour colorless
_exptl_crystal_density_diffrn 1.154
_exptl_crystal_density_method 'not measured'
_exptl_crystal_description block
_exptl_crystal_F_000 1244
_exptl_crystal_size_max 0.50
_exptl_crystal_size_mid 0.35
_exptl_crystal_size_min 0.25
_refine_diff_density_max 0.584
_refine_diff_density_min -0.483
_refine_diff_density_rms 0.051
_refine_ls_extinction_method none
_refine_ls_goodness_of_fit_ref 1.040
_refine_ls_hydrogen_treatment constr
_refine_ls_matrix_type full
_refine_ls_number_parameters 801
_refine_ls_number_reflns 14571
_refine_ls_number_restraints 24
_refine_ls_restrained_S_all 1.049
_refine_ls_R_factor_all 0.0665
_refine_ls_R_factor_gt 0.0495
_refine_ls_shift/su_max 0.001
_refine_ls_shift/su_mean 0.000
_refine_ls_structure_factor_coef Fsqd
_refine_ls_weighting_details 'calc w=1/[\s^2^(Fo^2^)+(0.0656P)^2^+1.6555P] where P=(Fo^2^+2Fc^2^)/3'
_refine_ls_weighting_scheme calc
_refine_ls_wR_factor_gt 0.1273
_refine_ls_wR_factor_ref 0.1394
_reflns_number_gt 11605
_reflns_number_total 14571
_reflns_threshold_expression >2sigma(I)
_cod_data_source_file ic501638v_si_002.cif
_cod_data_source_block 4
_cod_original_cell_volume 3337.8(2)
_cod_original_sg_symbol_H-M P-1
_cod_database_code 4341570

loop_
_symmetry_equiv_pos_as_xyz
'x, y, z'
'-x, -y, -z'

loop_
_atom_site_label
_atom_site_type_symbol
_atom_site_fract_x
_atom_site_fract_y
_atom_site_fract_z
_atom_site_U_iso_or_equiv
_atom_site_adp_type
_atom_site_occupancy
_atom_site_symmetry_multiplicity
_atom_site_calc_flag
_atom_site_refinement_flags
Mg1 Mg 0.36953(4) 0.80640(3) 0.29677(3) 0.01857(12) Uani 1 1 d .
N1 N 0.24800(10) 0.79442(8) 0.39960(7) 0.0160(2) Uani 1 1 d .
C1 C 0.10309(13) 0.84778(11) 0.51817(9) 0.0223(3) Uani 1 1 d .
H1A H 0.0413 0.8289 0.5101 0.033 Uiso 1 1 calc R
H1B H 0.0722 0.9028 0.5416 0.033 Uiso 1 1 calc R
H1C H 0.1403 0.8025 0.5534 0.033 Uiso 1 1 calc R
N2 N 0.32398(10) 0.94045(8) 0.28112(7) 0.0151(2) Uani 1 1 d .
C2 C 0.18875(12) 0.86190(10) 0.44001(9) 0.0170(3) Uani 1 1 d .
C3 C 0.19873(13) 0.94878(10) 0.41329(9) 0.0183(3) Uani 1 1 d .
H3 H 0.1603 0.9887 0.4509 0.022 Uiso 1 1 calc R
C4 C 0.25648(12) 0.98628(10) 0.33980(9) 0.0165(3) Uani 1 1 d .
C5 C 0.23494(14) 1.08551(10) 0.32923(9) 0.0217(3) Uani 1 1 d .
H5A H 0.3042 1.1031 0.2965 0.033 Uiso 1 1 calc R
H5B H 0.2132 1.1061 0.3807 0.033 Uiso 1 1 calc R
H5C H 0.1735 1.1114 0.3037 0.033 Uiso 1 1 calc R
C6 C 0.22978(12) 0.70827(10) 0.43073(8) 0.0165(3) Uani 1 1 d .
C7 C 0.28749(12) 0.65443(10) 0.48489(9) 0.0171(3) Uani 1 1 d .
C8 C 0.27132(12) 0.56982(10) 0.51181(9) 0.0192(3) Uani 1 1 d .
H8 H 0.3096 0.5337 0.5487 0.023 Uiso 1 1 calc R
C9 C 0.20087(13) 0.53701(10) 0.48612(9) 0.0201(3) Uani 1 1 d .
C10 C 0.14873(13) 0.58972(10) 0.42992(9) 0.0200(3) Uani 1 1 d .
H10 H 0.1028 0.5672 0.4102 0.024 Uiso 1 1 calc R
C11 C 0.16205(12) 0.67475(10) 0.40172(9) 0.0176(3) Uani 1 1 d .
C12 C 0.36961(13) 0.68951(10) 0.50950(9) 0.0176(3) Uani 1 1 d .
H12 H 0.3290 0.7503 0.5222 0.021 Uiso 1 1 calc R
C13 C 0.18063(15) 0.44639(11) 0.51767(11) 0.0281(4) Uani 1 1 d .
H13A H 0.2295 0.4162 0.5523 0.042 Uiso 1 1 calc R
H13B H 0.1984 0.4127 0.4739 0.042 Uiso 1 1 calc R
H13C H 0.1009 0.4515 0.5473 0.042 Uiso 1 1 calc R
C14 C 0.10279(13) 0.73172(10) 0.34066(9) 0.0185(3) Uani 1 1 d .
H14 H 0.1545 0.7697 0.3075 0.022 Uiso 1 1 calc R
C15 C 0.47358(13) 0.69815(10) 0.44118(9) 0.0183(3) Uani 1 1 d .
C16 C 0.52977(13) 0.63253(11) 0.39273(9) 0.0221(3) Uani 1 1 d .
H16 H 0.5007 0.5822 0.4002 0.027 Uiso 1 1 calc R
C17 C 0.62827(14) 0.63999(11) 0.33347(10) 0.0259(3) Uani 1 1 d .
H17 H 0.6654 0.5951 0.3004 0.031 Uiso 1 1 calc R
C18 C 0.67249(14) 0.71261(12) 0.32236(10) 0.0258(4) Uani 1 1 d .
H18 H 0.7401 0.7173 0.2822 0.031 Uiso 1 1 calc R
C19 C 0.61735(14) 0.77828(11) 0.37033(10) 0.0254(4) Uani 1 1 d .
H19 H 0.6476 0.8279 0.3634 0.030 Uiso 1 1 calc R
C20 C 0.51792(14) 0.77171(11) 0.42856(9) 0.0223(3) Uani 1 1 d .
H20 H 0.4796 0.8178 0.4602 0.027 Uiso 1 1 calc R
C21 C 0.40140(13) 0.63787(10) 0.58390(9) 0.0191(3) Uani 1 1 d .
C22 C 0.31592(15) 0.63091(11) 0.65372(10) 0.0255(3) Uani 1 1 d .
H22 H 0.2389 0.6567 0.6540 0.031 Uiso 1 1 calc R
C23 C 0.34195(16) 0.58681(11) 0.72277(10) 0.0293(4) Uani 1 1 d .
H23 H 0.2827 0.5817 0.7695 0.035 Uiso 1 1 calc R
C24 C 0.45411(17) 0.55015(11) 0.72371(10) 0.0302(4) Uani 1 1 d .
H24 H 0.4719 0.5204 0.7710 0.036 Uiso 1 1 calc R
C25 C 0.53966(16) 0.55726(11) 0.65538(10) 0.0290(4) Uani 1 1 d .
H25 H 0.6167 0.5327 0.6557 0.035 Uiso 1 1 calc R
C26 C 0.51318(14) 0.60054(11) 0.58581(10) 0.0228(3) Uani 1 1 d .
H26 H 0.5726 0.6045 0.5390 0.027 Uiso 1 1 calc R
C27 C 0.09207(14) 0.67574(10) 0.28534(9) 0.0215(3) Uani 1 1 d .
C28 C 0.19039(16) 0.63834(12) 0.23118(11) 0.0312(4) Uani 1 1 d .
H28 H 0.2606 0.6495 0.2288 0.037 Uiso 1 1 calc R
C29 C 0.18738(19) 0.58493(13) 0.18058(12) 0.0393(5) Uani 1 1 d .
H29 H 0.2552 0.5604 0.1436 0.047 Uiso 1 1 calc R
C30 C 0.08618(19) 0.56730(13) 0.18378(12) 0.0397(5) Uani 1 1 d .
H30 H 0.0839 0.5308 0.1491 0.048 Uiso 1 1 calc R
C31 C -0.01152(18) 0.60319(13) 0.23774(12) 0.0373(4) Uani 1 1 d .
H31 H -0.0812 0.5905 0.2408 0.045 Uiso 1 1 calc R
C32 C -0.00908(15) 0.65782(11) 0.28774(11) 0.0282(4) Uani 1 1 d .
H32 H -0.0774 0.6831 0.3239 0.034 Uiso 1 1 calc R
C33 C -0.00718(13) 0.79387(10) 0.37890(9) 0.0190(3) Uani 1 1 d .
C34 C -0.02547(14) 0.88368(11) 0.35379(9) 0.0225(3) Uani 1 1 d .
H34 H 0.0312 0.9055 0.3127 0.027 Uiso 1 1 calc R
C35 C -0.12465(15) 0.94184(11) 0.38763(10) 0.0276(4) Uani 1 1 d .
H35 H -0.1356 1.0028 0.3695 0.033 Uiso 1 1 calc R
C36 C -0.20815(15) 0.91106(12) 0.44805(10) 0.0284(4) Uani 1 1 d .
H36 H -0.2764 0.9507 0.4713 0.034 Uiso 1 1 calc R
C37 C -0.19085(14) 0.82202(12) 0.47401(10) 0.0283(4) Uani 1 1 d .
H37 H -0.2478 0.8005 0.5151 0.034 Uiso 1 1 calc R
C38 C -0.09109(14) 0.76398(11) 0.44054(10) 0.0239(3) Uani 1 1 d .
H38 H -0.0797 0.7032 0.4597 0.029 Uiso 1 1 calc R
C39 C 0.36663(12) 0.98862(9) 0.20599(8) 0.0152(3) Uani 1 1 d .
C40 C 0.47798(12) 1.00023(9) 0.18440(9) 0.0159(3) Uani 1 1 d .
C41 C 0.51819(12) 1.04752(10) 0.11207(9) 0.0176(3) Uani 1 1 d .
H41 H 0.5937 1.0544 0.0976 0.021 Uiso 1 1 calc R
C42 C 0.45096(13) 1.08482(10) 0.06069(9) 0.0181(3) Uani 1 1 d .
C43 C 0.34370(13) 1.06841(10) 0.08106(9) 0.0190(3) Uani 1 1 d .
H43 H 0.2982 1.0908 0.0453 0.023 Uiso 1 1 calc R
C44 C 0.30053(12) 1.02041(10) 0.15185(9) 0.0166(3) Uani 1 1 d .
C45 C 0.55353(12) 0.96493(10) 0.24014(9) 0.0171(3) Uani 1 1 d .
H45 H 0.5195 0.9195 0.2793 0.020 Uiso 1 1 calc R
C46 C 0.49392(14) 1.14023(11) -0.01494(9) 0.0228(3) Uani 1 1 d .
H46A H 0.5584 1.1597 -0.0118 0.034 Uiso 1 1 calc R
H46B H 0.4330 1.1915 -0.0234 0.034 Uiso 1 1 calc R
H46C H 0.5183 1.1054 -0.0588 0.034 Uiso 1 1 calc R
C47 C 0.18378(12) 1.00188(10) 0.16859(9) 0.0184(3) Uani 1 1 d .
H47 H 0.1727 0.9619 0.2192 0.022 Uiso 1 1 calc R
C48 C 0.67421(12) 0.91748(10) 0.19959(9) 0.0181(3) Uani 1 1 d .
C49 C 0.69079(14) 0.86465(11) 0.14236(9) 0.0222(3) Uani 1 1 d .
H49 H 0.6277 0.8625 0.1261 0.027 Uiso 1 1 calc R
C50 C 0.79776(15) 0.81516(11) 0.10881(10) 0.0268(4) Uani 1 1 d .
H50 H 0.8074 0.7801 0.0695 0.032 Uiso 1 1 calc R
C51 C 0.89043(14) 0.81667(11) 0.13229(11) 0.0279(4) Uani 1 1 d .
H51 H 0.9639 0.7831 0.1091 0.033 Uiso 1 1 calc R
C52 C 0.87508(14) 0.86759(11) 0.18996(11) 0.0271(4) Uani 1 1 d .
H52 H 0.9382 0.8681 0.2070 0.033 Uiso 1 1 calc R
C53 C 0.76816(13) 0.91803(10) 0.22314(10) 0.0217(3) Uani 1 1 d .
H53 H 0.7591 0.9532 0.2622 0.026 Uiso 1 1 calc R
C54 C 0.54750(12) 1.03671(10) 0.28681(9) 0.0188(3) Uani 1 1 d .
C55 C 0.58046(14) 1.11412(11) 0.24976(10) 0.0239(3) Uani 1 1 d .
H55 H 0.6101 1.1219 0.1943 0.029 Uiso 1 1 calc R
C56 C 0.57046(15) 1.17975(11) 0.29287(11) 0.0275(4) Uani 1 1 d .
H56 H 0.5932 1.2320 0.2669 0.033 Uiso 1 1 calc R
C57 C 0.52734(15) 1.16927(12) 0.37386(11) 0.0301(4) Uani 1 1 d .
H57 H 0.5198 1.2144 0.4034 0.036 Uiso 1 1 calc R
C58 C 0.49535(15) 1.09265(12) 0.41129(10) 0.0301(4) Uani 1 1 d .
H58 H 0.4667 1.0849 0.4668 0.036 Uiso 1 1 calc R
C59 C 0.50486(14) 1.02706(11) 0.36816(10) 0.0242(3) Uani 1 1 d .
H59 H 0.4820 0.9749 0.3945 0.029 Uiso 1 1 calc R
C60 C 0.18090(12) 0.95162(10) 0.10604(9) 0.0191(3) Uani 1 1 d .
C61 C 0.20796(13) 0.86029(11) 0.11689(10) 0.0240(3) Uani 1 1 d .
H61 H 0.2263 0.8299 0.1639 0.029 Uiso 1 1 calc R
C62 C 0.20863(15) 0.81272(12) 0.06031(11) 0.0310(4) Uani 1 1 d .
H62 H 0.2273 0.7504 0.0687 0.037 Uiso 1 1 calc R
C63 C 0.18183(16) 0.85672(13) -0.00878(11) 0.0328(4) Uani 1 1 d .
H63 H 0.1832 0.8246 -0.0480 0.039 Uiso 1 1 calc R
C64 C 0.15327(15) 0.94726(13) -0.01985(10) 0.0304(4) Uani 1 1 d .
H64 H 0.1344 0.9774 -0.0667 0.036 Uiso 1 1 calc R
C65 C 0.15196(14) 0.99460(11) 0.03707(10) 0.0241(3) Uani 1 1 d .
H65 H 0.1312 1.0569 0.0290 0.029 Uiso 1 1 calc R
C66 C 0.08421(13) 1.08270(11) 0.18035(9) 0.0233(3) Uani 1 1 d .
C67 C -0.02493(14) 1.06955(13) 0.19775(11) 0.0314(4) Uani 1 1 d .
H67 H -0.0341 1.0122 0.2003 0.038 Uiso 1 1 calc R
C68 C -0.11991(16) 1.13872(16) 0.21131(13) 0.0440(5) Uani 1 1 d .
H68 H -0.1935 1.1287 0.2232 0.053 Uiso 1 1 calc R
C69 C -0.10739(19) 1.22204(17) 0.20751(16) 0.0558(6) Uani 1 1 d .
H69 H -0.1724 1.2697 0.2166 0.067 Uiso 1 1 calc R
C70 C -0.0007(2) 1.23639(16) 0.19050(17) 0.0570(7) Uani 1 1 d .
H70 H 0.0077 1.2939 0.1884 0.068 Uiso 1 1 calc R
C71 C 0.09527(17) 1.16690(13) 0.17633(13) 0.0383(5) Uani 1 1 d .
H71 H 0.1687 1.1775 0.1639 0.046 Uiso 1 1 calc R
C72 C 0.45524(14) 0.72214(11) 0.20916(10) 0.0246(3) Uani 1 1 d .
H72A H 0.4541 0.6614 0.2321 0.037 Uiso 1 1 calc R
H72B H 0.5341 0.7272 0.1879 0.037 Uiso 1 1 calc R
H72C H 0.4173 0.7387 0.1669 0.037 Uiso 1 1 calc R
C73 C 0.8642(3) 0.42175(18) 0.04614(14) 0.0579(7) Uani 1 1 d D
C74 C 0.7607(3) 0.4389(3) 0.03825(17) 0.0809(10) Uani 1 1 d D
H74 H 0.7388 0.3986 0.0174 0.097 Uiso 1 1 calc R
C75 C 0.6822(3) 0.5180(4) 0.0612(2) 0.1036(14) Uani 1 1 d D
H75 H 0.6074 0.5322 0.0553 0.124 Uiso 1 1 calc R
C76 C 0.7170(4) 0.5736(3) 0.0922(2) 0.1049(15) Uani 1 1 d DU
H76 H 0.6664 0.6276 0.1070 0.126 Uiso 1 1 calc R
C77 C 0.8224(4) 0.5522(2) 0.1019(2) 0.0902(11) Uani 1 1 d D
H77 H 0.8453 0.5899 0.1249 0.108 Uiso 1 1 calc R
C78 C 0.8961(3) 0.4760(2) 0.07843(17) 0.0657(7) Uani 1 1 d D
H78 H 0.9706 0.4610 0.0849 0.079 Uiso 1 1 calc R
C79 C 0.9519(4) 0.3394(3) 0.0160(2) 0.1127(14) Uani 1 1 d DU
H79A H 0.9182 0.2886 0.0345 0.169 Uiso 1 1 calc R
H79B H 1.0185 0.3293 0.0357 0.169 Uiso 1 1 calc R
H79C H 0.9749 0.3478 -0.0416 0.169 Uiso 1 1 calc R
C80 C 0.0368(3) 0.3534(2) 0.35571(17) 0.0748(9) Uani 1 1 d D
H80A H -0.0076 0.3916 0.3208 0.112 Uiso 1 1 calc R
H80B H 0.0050 0.3713 0.4085 0.112 Uiso 1 1 calc R
H80C H 0.0338 0.2925 0.3578 0.112 Uiso 1 1 calc R
C81 C 0.1580(2) 0.36071(18) 0.32504(14) 0.0587(7) Uani 1 1 d D
H81A H 0.2018 0.3234 0.3614 0.070 Uiso 1 1 calc R
H81B H 0.1605 0.4222 0.3236 0.070 Uiso 1 1 calc R
C82 C 0.21281(19) 0.33326(13) 0.24394(12) 0.0415(5) Uani 1 1 d D
H82A H 0.1673 0.3698 0.2082 0.050 Uiso 1 1 calc R
H82B H 0.2109 0.2715 0.2460 0.050 Uiso 1 1 calc R
C83 C 0.3356(2) 0.34124(17) 0.20950(15) 0.0544(6) Uani 1 1 d D
H83A H 0.3377 0.4031 0.2070 0.065 Uiso 1 1 calc R
H83B H 0.3812 0.3050 0.2452 0.065 Uiso 1 1 calc R
C84 C 0.3895(3) 0.3130(2) 0.12867(19) 0.0761(9) Uani 1 1 d D
H84A H 0.3406 0.3460 0.0940 0.091 Uiso 1 1 calc R
H84B H 0.3929 0.2499 0.1320 0.091 Uiso 1 1 calc R
C85 C 0.5096(3) 0.3276(3) 0.0913(2) 0.1022(13) Uani 1 1 d D
H85A H 0.5073 0.3899 0.0878 0.153 Uiso 1 1 calc R
H85B H 0.5385 0.3095 0.0386 0.153 Uiso 1 1 calc R
H85C H 0.5598 0.2927 0.1237 0.153 Uiso 1 1 calc R

loop_
_atom_site_aniso_label
_atom_site_aniso_U_11
_atom_site_aniso_U_22
_atom_site_aniso_U_33
_atom_site_aniso_U_23
_atom_site_aniso_U_13
_atom_site_aniso_U_12
Mg1 0.0191(3) 0.0145(3) 0.0182(3) -0.00070(19) -0.0006(2) -0.00379(19)
N1 0.0162(6) 0.0147(6) 0.0164(6) 0.0006(5) -0.0043(5) -0.0044(5)
C1 0.0226(8) 0.0217(8) 0.0192(8) -0.0016(6) -0.0015(6) -0.0052(6)
N2 0.0152(6) 0.0145(6) 0.0157(6) 0.0001(5) -0.0042(5) -0.0047(5)
C2 0.0154(7) 0.0203(7) 0.0158(7) -0.0008(6) -0.0055(6) -0.0044(6)
C3 0.0197(7) 0.0181(7) 0.0163(7) -0.0047(6) -0.0030(6) -0.0034(6)
C4 0.0158(7) 0.0162(7) 0.0196(7) -0.0012(6) -0.0075(6) -0.0045(5)
C5 0.0261(8) 0.0157(7) 0.0210(8) -0.0012(6) -0.0041(6) -0.0047(6)
C6 0.0157(7) 0.0162(7) 0.0148(7) -0.0008(6) -0.0001(6) -0.0045(5)
C7 0.0154(7) 0.0185(7) 0.0163(7) -0.0016(6) -0.0020(6) -0.0054(6)
C8 0.0174(7) 0.0183(7) 0.0196(7) 0.0029(6) -0.0051(6) -0.0044(6)
C9 0.0192(7) 0.0166(7) 0.0228(8) 0.0011(6) -0.0040(6) -0.0060(6)
C10 0.0176(7) 0.0208(8) 0.0228(8) -0.0004(6) -0.0054(6) -0.0080(6)
C11 0.0151(7) 0.0183(7) 0.0174(7) -0.0004(6) -0.0023(6) -0.0043(6)
C12 0.0194(7) 0.0150(7) 0.0180(7) 0.0001(6) -0.0053(6) -0.0048(6)
C13 0.0305(9) 0.0217(8) 0.0360(10) 0.0071(7) -0.0143(8) -0.0137(7)
C14 0.0186(7) 0.0181(7) 0.0193(7) 0.0025(6) -0.0060(6) -0.0074(6)
C15 0.0189(7) 0.0197(7) 0.0179(7) 0.0027(6) -0.0090(6) -0.0063(6)
C16 0.0222(8) 0.0201(8) 0.0252(8) -0.0010(6) -0.0070(6) -0.0075(6)
C17 0.0226(8) 0.0264(9) 0.0257(8) -0.0038(7) -0.0060(7) -0.0017(7)
C18 0.0180(7) 0.0332(9) 0.0231(8) 0.0061(7) -0.0068(6) -0.0063(7)
C19 0.0267(8) 0.0263(9) 0.0271(8) 0.0077(7) -0.0125(7) -0.0144(7)
C20 0.0270(8) 0.0213(8) 0.0209(8) 0.0008(6) -0.0087(6) -0.0093(6)
C21 0.0245(8) 0.0155(7) 0.0192(7) -0.0013(6) -0.0076(6) -0.0064(6)
C22 0.0271(8) 0.0246(8) 0.0222(8) -0.0018(7) -0.0058(7) -0.0037(7)
C23 0.0382(10) 0.0257(9) 0.0194(8) -0.0014(7) -0.0035(7) -0.0059(7)
C24 0.0462(11) 0.0236(9) 0.0223(8) 0.0003(7) -0.0158(8) -0.0053(8)
C25 0.0323(9) 0.0263(9) 0.0303(9) -0.0008(7) -0.0171(8) -0.0025(7)
C26 0.0252(8) 0.0231(8) 0.0213(8) -0.0014(6) -0.0079(6) -0.0064(6)
C27 0.0266(8) 0.0175(7) 0.0197(8) 0.0027(6) -0.0090(6) -0.0047(6)
C28 0.0310(9) 0.0312(10) 0.0295(9) -0.0036(7) -0.0040(7) -0.0094(7)
C29 0.0470(12) 0.0352(11) 0.0307(10) -0.0097(8) -0.0048(9) -0.0043(9)
C30 0.0602(13) 0.0282(10) 0.0365(11) -0.0092(8) -0.0235(10) -0.0046(9)
C31 0.0425(11) 0.0319(10) 0.0470(12) -0.0074(9) -0.0249(9) -0.0078(8)
C32 0.0292(9) 0.0253(9) 0.0329(9) -0.0041(7) -0.0147(7) -0.0034(7)
C33 0.0187(7) 0.0208(8) 0.0203(7) -0.0015(6) -0.0091(6) -0.0055(6)
C34 0.0252(8) 0.0215(8) 0.0216(8) 0.0011(6) -0.0079(6) -0.0075(6)
C35 0.0317(9) 0.0210(8) 0.0311(9) -0.0040(7) -0.0126(7) -0.0027(7)
C36 0.0242(8) 0.0322(9) 0.0287(9) -0.0108(7) -0.0085(7) -0.0005(7)
C37 0.0217(8) 0.0342(10) 0.0276(9) -0.0037(7) -0.0031(7) -0.0088(7)
C38 0.0236(8) 0.0223(8) 0.0267(8) 0.0014(6) -0.0076(7) -0.0088(6)
C39 0.0169(7) 0.0125(7) 0.0156(7) -0.0016(5) -0.0033(6) -0.0039(5)
C40 0.0170(7) 0.0150(7) 0.0167(7) -0.0026(6) -0.0057(6) -0.0038(5)
C41 0.0160(7) 0.0188(7) 0.0189(7) -0.0016(6) -0.0037(6) -0.0071(6)
C42 0.0207(7) 0.0182(7) 0.0156(7) -0.0005(6) -0.0033(6) -0.0079(6)
C43 0.0209(7) 0.0194(7) 0.0189(7) 0.0009(6) -0.0090(6) -0.0062(6)
C44 0.0152(7) 0.0161(7) 0.0180(7) -0.0023(6) -0.0035(6) -0.0039(5)
C45 0.0169(7) 0.0187(7) 0.0169(7) 0.0005(6) -0.0065(6) -0.0061(6)
C46 0.0253(8) 0.0260(8) 0.0187(8) 0.0033(6) -0.0066(6) -0.0122(7)
C47 0.0152(7) 0.0215(8) 0.0185(7) 0.0021(6) -0.0055(6) -0.0064(6)
C48 0.0175(7) 0.0179(7) 0.0185(7) 0.0019(6) -0.0062(6) -0.0050(6)
C49 0.0227(8) 0.0228(8) 0.0226(8) -0.0013(6) -0.0093(6) -0.0053(6)
C50 0.0299(9) 0.0244(9) 0.0237(8) -0.0045(7) -0.0065(7) -0.0026(7)
C51 0.0203(8) 0.0243(8) 0.0320(9) -0.0014(7) -0.0029(7) -0.0006(6)
C52 0.0201(8) 0.0255(9) 0.0366(10) -0.0002(7) -0.0119(7) -0.0048(6)
C53 0.0208(7) 0.0206(8) 0.0257(8) -0.0007(6) -0.0096(6) -0.0060(6)
C54 0.0142(7) 0.0214(8) 0.0222(8) -0.0034(6) -0.0073(6) -0.0033(6)
C55 0.0232(8) 0.0250(8) 0.0246(8) -0.0020(7) -0.0062(7) -0.0085(6)
C56 0.0284(8) 0.0230(8) 0.0346(9) -0.0039(7) -0.0101(7) -0.0094(7)
C57 0.0316(9) 0.0292(9) 0.0343(10) -0.0137(7) -0.0110(8) -0.0057(7)
C58 0.0333(9) 0.0360(10) 0.0229(8) -0.0086(7) -0.0057(7) -0.0097(8)
C59 0.0263(8) 0.0261(8) 0.0220(8) -0.0019(6) -0.0070(7) -0.0090(7)
C60 0.0120(6) 0.0250(8) 0.0201(7) 0.0000(6) -0.0034(6) -0.0074(6)
C61 0.0209(8) 0.0256(8) 0.0258(8) 0.0006(7) -0.0080(7) -0.0066(6)
C62 0.0308(9) 0.0270(9) 0.0367(10) -0.0059(8) -0.0080(8) -0.0093(7)
C63 0.0320(9) 0.0438(11) 0.0288(9) -0.0107(8) -0.0058(8) -0.0167(8)
C64 0.0291(9) 0.0426(11) 0.0227(8) 0.0000(8) -0.0093(7) -0.0139(8)
C65 0.0223(8) 0.0274(9) 0.0237(8) 0.0033(7) -0.0084(7) -0.0099(7)
C66 0.0193(7) 0.0287(9) 0.0208(8) -0.0027(6) -0.0077(6) -0.0016(6)
C67 0.0194(8) 0.0395(10) 0.0313(9) -0.0012(8) -0.0056(7) -0.0046(7)
C68 0.0204(9) 0.0596(14) 0.0442(12) -0.0091(10) -0.0073(8) 0.0027(9)
C69 0.0346(11) 0.0543(15) 0.0723(17) -0.0292(13) -0.0197(11) 0.0194(10)
C70 0.0498(13) 0.0353(12) 0.091(2) -0.0247(12) -0.0321(14) 0.0083(10)
C71 0.0304(9) 0.0305(10) 0.0577(13) -0.0116(9) -0.0195(9) -0.0003(8)
C72 0.0221(8) 0.0235(8) 0.0234(8) 0.0014(6) -0.0035(6) -0.0037(6)
C73 0.0781(18) 0.0574(16) 0.0379(12) -0.0042(11) -0.0056(12) -0.0277(14)
C74 0.079(2) 0.123(3) 0.0453(16) -0.0058(17) -0.0056(15) -0.048(2)
C75 0.080(2) 0.157(4) 0.0429(17) 0.022(2) -0.0068(17) -0.017(3)
C76 0.114(3) 0.087(3) 0.0549(19) -0.0023(18) 0.003(2) 0.034(2)
C77 0.140(4) 0.065(2) 0.063(2) -0.0183(16) -0.012(2) -0.029(2)
C78 0.0740(18) 0.0690(19) 0.0575(16) -0.0077(14) -0.0141(14) -0.0267(15)
C79 0.159(4) 0.078(2) 0.081(2) -0.0163(19) -0.008(2) -0.020(2)
C80 0.0743(19) 0.073(2) 0.0488(15) -0.0030(14) 0.0078(14) -0.0047(15)
C81 0.0712(17) 0.0567(15) 0.0400(13) -0.0066(11) -0.0176(12) 0.0007(13)
C82 0.0543(13) 0.0268(10) 0.0409(11) -0.0025(8) -0.0145(10) -0.0055(9)
C83 0.0524(14) 0.0467(14) 0.0620(15) -0.0133(11) -0.0208(12) 0.0016(11)
C84 0.0744(19) 0.0685(19) 0.079(2) -0.0327(16) 0.0091(16) -0.0231(15)
C85 0.078(2) 0.107(3) 0.103(3) -0.027(2) 0.015(2) -0.027(2)

loop_
_atom_type_symbol
_atom_type_description
_atom_type_scat_dispersion_real
_atom_type_scat_dispersion_imag
_atom_type_scat_source
C C 0.0033 0.0016 'International Tables Vol C Tables 4.2.6.8 and 6.1.1.4'
H H 0.0000 0.0000 'International Tables Vol C Tables 4.2.6.8 and 6.1.1.4'
N N 0.0061 0.0033 'International Tables Vol C Tables 4.2.6.8 and 6.1.1.4'
Mg Mg 0.0486 0.0363 'International Tables Vol C Tables 4.2.6.8 and 6.1.1.4'

loop_
_geom_angle_atom_site_label_1
_geom_angle_atom_site_label_2
_geom_angle_atom_site_label_3
_geom_angle
N1 Mg1 N2 94.65(5)
N1 Mg1 C72 132.29(6)
N2 Mg1 C72 127.26(6)
C2 N1 C6 119.54(12)
C2 N1 Mg1 122.89(10)
C6 N1 Mg1 117.52(9)
C2 C1 H1A 109.5
C2 C1 H1B 109.5
H1A C1 H1B 109.5
C2 C1 H1C 109.5
H1A C1 H1C 109.5
H1B C1 H1C 109.5
C4 N2 C39 118.04(12)
C4 N2 Mg1 121.56(10)
C39 N2 Mg1 120.38(9)
N1 C2 C3 123.54(13)
N1 C2 C1 120.28(13)
C3 C2 C1 116.16(13)
C2 C3 C4 130.58(14)
C2 C3 H3 114.7
C4 C3 H3 114.7
N2 C4 C3 124.32(13)
N2 C4 C5 120.38(13)
C3 C4 C5 115.28(13)
C4 C5 H5A 109.5
C4 C5 H5B 109.5
H5A C5 H5B 109.5
C4 C5 H5C 109.5
H5A C5 H5C 109.5
H5B C5 H5C 109.5
C11 C6 C7 119.75(13)
C11 C6 N1 119.65(13)
C7 C6 N1 120.35(13)
C8 C7 C6 119.01(13)
C8 C7 C12 122.26(13)
C6 C7 C12 118.67(13)
C9 C8 C7 121.85(14)
C9 C8 H8 119.1
C7 C8 H8 119.1
C8 C9 C10 118.25(14)
C8 C9 C13 121.52(14)
C10 C9 C13 120.22(14)
C9 C10 C11 121.77(14)
C9 C10 H10 119.1
C11 C10 H10 119.1
C10 C11 C6 119.24(14)
C10 C11 C14 120.77(13)
C6 C11 C14 119.99(13)
C15 C12 C7 110.83(12)
C15 C12 C21 112.39(12)
C7 C12 C21 113.76(12)
C15 C12 H12 106.4
C7 C12 H12 106.4
C21 C12 H12 106.4
C9 C13 H13A 109.5
C9 C13 H13B 109.5
H13A C13 H13B 109.5
C9 C13 H13C 109.5
H13A C13 H13C 109.5
H13B C13 H13C 109.5
C33 C14 C11 111.45(12)
C33 C14 C27 115.23(12)
C11 C14 C27 111.07(12)
C33 C14 H14 106.1
C11 C14 H14 106.1
C27 C14 H14 106.1
C16 C15 C20 118.48(14)
C16 C15 C12 121.81(13)
C20 C15 C12 119.64(14)
C15 C16 C17 120.57(15)
C15 C16 H16 119.7
C17 C16 H16 119.7
C18 C17 C16 120.42(16)
C18 C17 H17 119.8
C16 C17 H17 119.8
C19 C18 C17 119.50(15)
C19 C18 H18 120.3
C17 C18 H18 120.3
C18 C19 C20 120.16(15)
C18 C19 H19 119.9
C20 C19 H19 119.9
C19 C20 C15 120.85(16)
C19 C20 H20 119.6
C15 C20 H20 119.6
C26 C21 C22 118.05(14)
C26 C21 C12 122.49(14)
C22 C21 C12 119.40(14)
C23 C22 C21 120.94(16)
C23 C22 H22 119.5
C21 C22 H22 119.5
C24 C23 C22 120.25(16)
C24 C23 H23 119.9
C22 C23 H23 119.9
C25 C24 C23 119.52(15)
C25 C24 H24 120.2
C23 C24 H24 120.2
C24 C25 C26 120.11(16)
C24 C25 H25 119.9
C26 C25 H25 119.9
C21 C26 C25 121.12(16)
C21 C26 H26 119.4
C25 C26 H26 119.4
C32 C27 C28 118.20(16)
C32 C27 C14 123.86(15)
C28 C27 C14 117.91(15)
C29 C28 C27 120.99(18)
C29 C28 H28 119.5
C27 C28 H28 119.5
C30 C29 C28 120.24(19)
C30 C29 H29 119.9
C28 C29 H29 119.9
C31 C30 C29 119.28(18)
C31 C30 H30 120.4
C29 C30 H30 120.4
C30 C31 C32 120.60(18)
C30 C31 H31 119.7
C32 C31 H31 119.7
C27 C32 C31 120.67(18)
C27 C32 H32 119.7
C31 C32 H32 119.7
C34 C33 C38 118.02(15)
C34 C33 C14 120.03(14)
C38 C33 C14 121.94(14)
C35 C34 C33 121.31(15)
C35 C34 H34 119.3
C33 C34 H34 119.3
C34 C35 C36 120.07(16)
C34 C35 H35 120.0
C36 C35 H35 120.0
C37 C36 C35 119.29(16)
C37 C36 H36 120.4
C35 C36 H36 120.4
C36 C37 C38 120.57(16)
C36 C37 H37 119.7
C38 C37 H37 119.7
C37 C38 C33 120.73(15)
C37 C38 H38 119.6
C33 C38 H38 119.6
C40 C39 C44 119.10(13)
C40 C39 N2 119.83(12)
C44 C39 N2 120.99(12)
C41 C40 C39 119.49(13)
C41 C40 C45 119.54(13)
C39 C40 C45 120.93(13)
C42 C41 C40 121.92(13)
C42 C41 H41 119.0
C40 C41 H41 119.0
C41 C42 C43 117.65(13)
C41 C42 C46 120.91(13)
C43 C42 C46 121.44(13)
C42 C43 C44 122.47(14)
C42 C43 H43 118.8
C44 C43 H43 118.8
C43 C44 C39 119.09(13)
C43 C44 C47 119.39(13)
C39 C44 C47 121.51(13)
C40 C45 C54 110.55(12)
C40 C45 C48 112.96(12)
C54 C45 C48 114.40(12)
C40 C45 H45 106.1
C54 C45 H45 106.1
C48 C45 H45 106.1
C42 C46 H46A 109.5
C42 C46 H46B 109.5
H46A C46 H46B 109.5
C42 C46 H46C 109.5
H46A C46 H46C 109.5
H46B C46 H46C 109.5
C44 C47 C60 110.96(12)
C44 C47 C66 114.72(13)
C60 C47 C66 111.21(12)
C44 C47 H47 106.5
C60 C47 H47 106.5
C66 C47 H47 106.5
C53 C48 C49 118.04(14)
C53 C48 C45 122.17(14)
C49 C48 C45 119.48(13)
C50 C49 C48 121.16(15)
C50 C49 H49 119.4
C48 C49 H49 119.4
C51 C50 C49 120.27(16)
C51 C50 H50 119.9
C49 C50 H50 119.9
C50 C51 C52 119.27(16)
C50 C51 H51 120.4
C52 C51 H51 120.4
C51 C52 C53 120.62(15)
C51 C52 H52 119.7
C53 C52 H52 119.7
C52 C53 C48 120.63(15)
C52 C53 H53 119.7
C48 C53 H53 119.7
C59 C54 C55 118.25(15)
C59 C54 C45 119.99(14)
C55 C54 C45 121.72(14)
C56 C55 C54 120.84(16)
C56 C55 H55 119.6
C54 C55 H55 119.6
C55 C56 C57 120.19(16)
C55 C56 H56 119.9
C57 C56 H56 119.9
C58 C57 C56 119.52(16)
C58 C57 H57 120.2
C56 C57 H57 120.2
C57 C58 C59 120.33(16)
C57 C58 H58 119.8
C59 C58 H58 119.8
C58 C59 C54 120.85(16)
C58 C59 H59 119.6
C54 C59 H59 119.6
C61 C60 C65 118.11(15)
C61 C60 C47 119.91(14)
C65 C60 C47 121.99(14)
C62 C61 C60 121.26(15)
C62 C61 H61 119.4
C60 C61 H61 119.4
C61 C62 C63 119.79(17)
C61 C62 H62 120.1
C63 C62 H62 120.1
C64 C63 C62 119.58(17)
C64 C63 H63 120.2
C62 C63 H63 120.2
C63 C64 C65 120.47(16)
C63 C64 H64 119.8
C65 C64 H64 119.8
C64 C65 C60 120.77(16)
C64 C65 H65 119.6
C60 C65 H65 119.6
C71 C66 C67 118.31(16)
C71 C66 C47 124.33(15)
C67 C66 C47 117.35(15)
C68 C67 C66 121.11(19)
C68 C67 H67 119.4
C66 C67 H67 119.4
C69 C68 C67 119.82(19)
C69 C68 H68 120.1
C67 C68 H68 120.1
C68 C69 C70 120.0(2)
C68 C69 H69 120.0
C70 C69 H69 120.0
C69 C70 C71 120.3(2)
C69 C70 H70 119.8
C71 C70 H70 119.8
C66 C71 C70 120.42(19)
C66 C71 H71 119.8
C70 C71 H71 119.8
Mg1 C72 H72A 109.5
Mg1 C72 H72B 109.5
H72A C72 H72B 109.5
Mg1 C72 H72C 109.5
H72A C72 H72C 109.5
H72B C72 H72C 109.5
C74 C73 C78 121.5(3)
C74 C73 C79 119.5(3)
C78 C73 C79 119.0(3)
C73 C74 C75 119.3(4)
C73 C74 H74 120.3
C75 C74 H74 120.3
C76 C75 C74 118.3(4)
C76 C75 H75 120.8
C74 C75 H75 120.8
C77 C76 C75 120.4(4)
C77 C76 H76 119.8
C75 C76 H76 119.8
C76 C77 C78 119.7(4)
C76 C77 H77 120.2
C78 C77 H77 120.2
C73 C78 C77 120.6(3)
C73 C78 H78 119.7
C77 C78 H78 119.7
C73 C79 H79A 109.5
C73 C79 H79B 109.5
H79A C79 H79B 109.5
C73 C79 H79C 109.5
H79A C79 H79C 109.5
H79B C79 H79C 109.5
C81 C80 H80A 109.5
C81 C80 H80B 109.5
H80A C80 H80B 109.5
C81 C80 H80C 109.5
H80A C80 H80C 109.5
H80B C80 H80C 109.5
C80 C81 C82 112.4(2)
C80 C81 H81A 109.1
C82 C81 H81A 109.1
C80 C81 H81B 109.1
C82 C81 H81B 109.1
H81A C81 H81B 107.9
C81 C82 C83 114.3(2)
C81 C82 H82A 108.7
C83 C82 H82A 108.7
C81 C82 H82B 108.7
C83 C82 H82B 108.7
H82A C82 H82B 107.6
C84 C83 C82 113.7(2)
C84 C83 H83A 108.8
C82 C83 H83A 108.8
C84 C83 H83B 108.8
C82 C83 H83B 108.8
H83A C83 H83B 107.7
C83 C84 C85 113.8(3)
C83 C84 H84A 108.8
C85 C84 H84A 108.8
C83 C84 H84B 108.8
C85 C84 H84B 108.8
H84A C84 H84B 107.7
C84 C85 H85A 109.5
C84 C85 H85B 109.5
H85A C85 H85B 109.5
C84 C85 H85C 109.5
H85A C85 H85C 109.5
H85B C85 H85C 109.5

loop_
_geom_bond_atom_site_label_1
_geom_bond_atom_site_label_2
_geom_bond_distance
Mg1 N1 2.0320(13)
Mg1 N2 2.0434(13)
Mg1 C72 2.1142(18)
N1 C2 1.336(2)
N1 C6 1.4368(18)
C1 C2 1.514(2)
C1 H1A 0.9800
C1 H1B 0.9800
C1 H1C 0.9800
N2 C4 1.338(2)
N2 C39 1.4460(18)
C2 C3 1.407(2)
C3 C4 1.410(2)
C3 H3 0.9500
C4 C5 1.517(2)
C5 H5A 0.9800
C5 H5B 0.9800
C5 H5C 0.9800
C6 C11 1.404(2)
C6 C7 1.409(2)
C7 C8 1.396(2)
C7 C12 1.529(2)
C8 C9 1.388(2)
C8 H8 0.9500
C9 C10 1.391(2)
C9 C13 1.513(2)
C10 C11 1.394(2)
C10 H10 0.9500
C11 C14 1.528(2)
C12 C15 1.524(2)
C12 C21 1.533(2)
C12 H12 1.0000
C13 H13A 0.9800
C13 H13B 0.9800
C13 H13C 0.9800
C14 C33 1.522(2)
C14 C27 1.529(2)
C14 H14 1.0000
C15 C16 1.392(2)
C15 C20 1.398(2)
C16 C17 1.393(2)
C16 H16 0.9500
C17 C18 1.387(2)
C17 H17 0.9500
C18 C19 1.386(3)
C18 H18 0.9500
C19 C20 1.390(2)
C19 H19 0.9500
C20 H20 0.9500
C21 C26 1.389(2)
C21 C22 1.397(2)
C22 C23 1.389(2)
C22 H22 0.9500
C23 C24 1.387(3)
C23 H23 0.9500
C24 C25 1.381(3)
C24 H24 0.9500
C25 C26 1.396(2)
C25 H25 0.9500
C26 H26 0.9500
C27 C32 1.387(2)
C27 C28 1.391(2)
C28 C29 1.388(3)
C28 H28 0.9500
C29 C30 1.381(3)
C29 H29 0.9500
C30 C31 1.378(3)
C30 H30 0.9500
C31 C32 1.391(3)
C31 H31 0.9500
C32 H32 0.9500
C33 C34 1.393(2)
C33 C38 1.398(2)
C34 C35 1.386(2)
C34 H34 0.9500
C35 C36 1.390(3)
C35 H35 0.9500
C36 C37 1.385(3)
C36 H36 0.9500
C37 C38 1.387(2)
C37 H37 0.9500
C38 H38 0.9500
C39 C40 1.409(2)
C39 C44 1.411(2)
C40 C41 1.396(2)
C40 C45 1.524(2)
C41 C42 1.389(2)
C41 H41 0.9500
C42 C43 1.390(2)
C42 C46 1.509(2)
C43 C44 1.392(2)
C43 H43 0.9500
C44 C47 1.5286(19)
C45 C54 1.530(2)
C45 C48 1.530(2)
C45 H45 1.0000
C46 H46A 0.9800
C46 H46B 0.9800
C46 H46C 0.9800
C47 C60 1.529(2)
C47 C66 1.530(2)
C47 H47 1.0000
C48 C53 1.393(2)
C48 C49 1.395(2)
C49 C50 1.386(2)
C49 H49 0.9500
C50 C51 1.382(2)
C50 H50 0.9500
C51 C52 1.384(3)
C51 H51 0.9500
C52 C53 1.390(2)
C52 H52 0.9500
C53 H53 0.9500
C54 C59 1.392(2)
C54 C55 1.397(2)
C55 C56 1.386(2)
C55 H55 0.9500
C56 C57 1.387(3)
C56 H56 0.9500
C57 C58 1.382(3)
C57 H57 0.9500
C58 C59 1.388(2)
C58 H58 0.9500
C59 H59 0.9500
C60 C61 1.392(2)
C60 C65 1.398(2)
C61 C62 1.390(2)
C61 H61 0.9500
C62 C63 1.393(3)
C62 H62 0.9500
C63 C64 1.380(3)
C63 H63 0.9500
C64 C65 1.389(2)
C64 H64 0.9500
C65 H65 0.9500
C66 C71 1.382(3)
C66 C67 1.397(2)
C67 C68 1.384(3)
C67 H67 0.9500
C68 C69 1.375(4)
C68 H68 0.9500
C69 C70 1.376(4)
C69 H69 0.9500
C70 C71 1.395(3)
C70 H70 0.9500
C71 H71 0.9500
C72 H72A 0.9800
C72 H72B 0.9800
C72 H72C 0.9800
C73 C74 1.317(4)
C73 C78 1.347(4)
C73 C79 1.536(5)
C74 C75 1.419(6)
C74 H74 0.9500
C75 C76 1.375(6)
C75 H75 0.9500
C76 C77 1.347(6)
C76 H76 0.9500
C77 C78 1.364(5)
C77 H77 0.9500
C78 H78 0.9500
C79 H79A 0.9800
C79 H79B 0.9800
C79 H79C 0.9800
C80 C81 1.503(4)
C80 H80A 0.9800
C80 H80B 0.9800
C80 H80C 0.9800
C81 C82 1.509(3)
C81 H81A 0.9900
C81 H81B 0.9900
C82 C83 1.529(3)
C82 H82A 0.9900
C82 H82B 0.9900
C83 C84 1.508(4)
C83 H83A 0.9900
C83 H83B 0.9900
C84 C85 1.537(4)
C84 H84A 0.9900
C84 H84B 0.9900
C85 H85A 0.9800
C85 H85B 0.9800
C85 H85C 0.9800
